data_4068438
loop_
_publ_author_name
'D\'iez, \'Alvaro'
'Forni\'es, Juan'
'Fuertes, Sara'
'Lalinde, Elena'
'Larraz, Carmen'
'L\'opez, Jos\'e A.'
'Mart\'in, Antonio'
'Moreno, M. Teresa'
'Sicilia, Violeta'

_publ_section_title
;
 Synthesis and Luminescence of Cyclometalated Compounds with Nitrile and
 Isocyanide Ligands&#x2020;
;
_journal_issue 6
_journal_name_full Organometallics
_journal_page_first 1705
_journal_paper_doi 10.1021/om800845c
_journal_volume 28
_journal_year 2009
_chemical_formula_sum 'C32 H28 Cl2 F6 N3 P Pt'
_chemical_formula_weight 865.53
_chemical_name_systematic
; 
 ? 
;
_space_group_IT_number 14
_symmetry_cell_setting monoclinic
_symmetry_space_group_name_Hall '-P 2yn'
_symmetry_space_group_name_H-M 'P 1 21/n 1'
_atom_sites_solution_hydrogens geom
_atom_sites_solution_primary direct
_atom_sites_solution_secondary difmap
_audit_creation_method SHELXL-97
_cell_angle_alpha 90.00
_cell_angle_beta 90.8380(10)
_cell_angle_gamma 90.00
_cell_formula_units_Z 4
_cell_length_a 8.28410(10)
_cell_length_b 17.3713(2)
_cell_length_c 21.6571(2)
_cell_measurement_reflns_used 18096
_cell_measurement_temperature 100(1)
_cell_measurement_theta_max 28.7413
_cell_measurement_theta_min 3.7583
_cell_volume 3116.24(6)
_computing_cell_refinement
;
CrysAlis RED, Oxford Diffraction Ltd.,
Version 1.171.31.7 (release 18-10-2006 CrysAlis171 .NET)
(compiled Oct 18 2006,16:28:17)
;
_computing_data_collection
;
CrysAlis CCD, Oxford Diffraction Ltd.,
Version 1.171.31.7 (release 18-10-2006 CrysAlis171 .NET)
(compiled Oct 18 2006,16:28:17)
;
_computing_data_reduction
;
CrysAlis RED, Oxford Diffraction Ltd.,
Version 1.171.31.7 (release 18-10-2006 CrysAlis171 .NET)
(compiled Oct 18 2006,16:28:17)
;
_computing_structure_refinement 'SHELXL-97 (Sheldrick, 1997)'
_computing_structure_solution 'SHELXS-97 (Sheldrick, 1990)'
_diffrn_ambient_temperature 100(1)
_diffrn_detector_area_resol_mean 16.0655
_diffrn_measured_fraction_theta_full 0.996
_diffrn_measured_fraction_theta_max 0.996
_diffrn_measurement_device_type 'Oxford Diffraction Xcalibur'
_diffrn_measurement_method omega
_diffrn_radiation_monochromator graphite
_diffrn_radiation_source 'Enhance (Mo) X-ray Source'
_diffrn_radiation_type MoK\a
_diffrn_radiation_wavelength 0.71073
_diffrn_reflns_av_R_equivalents 0.0198
_diffrn_reflns_av_sigmaI/netI 0.0156
_diffrn_reflns_limit_h_max 9
_diffrn_reflns_limit_h_min -7
_diffrn_reflns_limit_k_max 20
_diffrn_reflns_limit_k_min -20
_diffrn_reflns_limit_l_max 25
_diffrn_reflns_limit_l_min -25
_diffrn_reflns_number 20635
_diffrn_reflns_theta_full 25.10
_diffrn_reflns_theta_max 25.10
_diffrn_reflns_theta_min 3.77
_exptl_absorpt_coefficient_mu 4.790
_exptl_absorpt_correction_T_max 0.5972
_exptl_absorpt_correction_T_min 0.3094
_exptl_absorpt_correction_type multi-scan
_exptl_absorpt_process_details
;
CrysAlis RED, Oxford Diffraction Ltd.,
Version 1.171.31.7 (release 18-10-2006 CrysAlis171 .NET)
(compiled Oct 18 2006,16:28:17)
Empirical absorption correction using spherical harmonics,
 implemented in SCALE3 ABSPACK scaling algorithm.
;
_exptl_crystal_colour yellow
_exptl_crystal_density_diffrn 1.845
_exptl_crystal_density_method 'not measured'
_exptl_crystal_description block
_exptl_crystal_F_000 1688
_exptl_crystal_size_max 0.32
_exptl_crystal_size_mid 0.14
_exptl_crystal_size_min 0.12
_refine_diff_density_max 0.627
_refine_diff_density_min -0.472
_refine_diff_density_rms 0.077
_refine_ls_extinction_method none
_refine_ls_goodness_of_fit_ref 1.020
_refine_ls_hydrogen_treatment constr
_refine_ls_matrix_type full
_refine_ls_number_parameters 410
_refine_ls_number_reflns 5517
_refine_ls_number_restraints 0
_refine_ls_restrained_S_all 1.020
_refine_ls_R_factor_all 0.0170
_refine_ls_R_factor_gt 0.0147
_refine_ls_shift/su_max 0.001
_refine_ls_shift/su_mean 0.000
_refine_ls_structure_factor_coef Fsqd
_refine_ls_weighting_details 'calc w=1/[\s^2^(Fo^2^)+(0.0239P)^2^+1.4263P] where P=(Fo^2^+2Fc^2^)/3'
_refine_ls_weighting_scheme calc
_refine_ls_wR_factor_gt 0.0375
_refine_ls_wR_factor_ref 0.0381
_reflns_number_gt 4974
_reflns_number_total 5517
_reflns_threshold_expression >2sigma(I)
_cod_data_source_file om800845c_si_002.cif
_cod_data_source_block 6b
_cod_depositor_comments
;
The following automatic conversions were performed:

'_symmetry_cell_setting' value 'MONOCLINIC' changed to 'monoclinic'
according to /home/saulius/struct/CIF-dictionaries/cif_core.dic
dictionary named 'cif_core.dic' version 2.4.2 from 2011-04-26.

Automatic conversion script
Id: cif_fix_values 1715 2011-07-08 13:25:40Z adriana 
;
_cod_original_sg_symbol_H-M P2(1)/n
_cod_database_code 4068438

loop_
_symmetry_equiv_pos_as_xyz
'x, y, z'
'-x+1/2, y+1/2, -z+1/2'
'-x, -y, -z'
'x-1/2, -y-1/2, z-1/2'

loop_
_atom_site_label
_atom_site_type_symbol
_atom_site_fract_x
_atom_site_fract_y
_atom_site_fract_z
_atom_site_U_iso_or_equiv
_atom_site_adp_type
_atom_site_occupancy
_atom_site_symmetry_multiplicity
_atom_site_calc_flag
_atom_site_refinement_flags
Pt Pt 0.293543(9) 0.122533(4) 0.007623(4) 0.01190(4) Uani 1 1 d .
N1 N 0.3546(2) 0.29672(10) 0.02926(8) 0.0144(4) Uani 1 1 d .
N2 N 0.4828(2) 0.11778(10) -0.11630(9) 0.0162(4) Uani 1 1 d .
N3 N 0.2432(2) 0.00708(11) 0.00659(9) 0.0197(4) Uani 1 1 d .
C1 C 0.3307(3) 0.23291(14) 0.01861(10) 0.0158(5) Uani 1 1 d .
C2 C 0.3915(3) 0.37259(12) 0.04757(10) 0.0133(4) Uani 1 1 d .
C3 C 0.5544(3) 0.39416(13) 0.04881(10) 0.0149(5) Uani 1 1 d .
C4 C 0.5896(3) 0.46692(13) 0.07156(10) 0.0184(5) Uani 1 1 d .
H4 H 0.6987 0.4835 0.0741 0.022 Uiso 1 1 calc R
C5 C 0.4681(3) 0.51585(13) 0.09066(10) 0.0193(5) Uani 1 1 d .
H5 H 0.4949 0.5653 0.1066 0.023 Uiso 1 1 calc R
C6 C 0.3078(3) 0.49332(13) 0.08679(10) 0.0169(5) Uani 1 1 d .
H6 H 0.2257 0.5281 0.0989 0.020 Uiso 1 1 calc R
C7 C 0.2657(3) 0.42062(13) 0.06538(10) 0.0150(5) Uani 1 1 d .
C8 C 0.6847(3) 0.34190(13) 0.02585(11) 0.0198(5) Uani 1 1 d .
H8A H 0.7521 0.3699 -0.0034 0.030 Uiso 1 1 calc R
H8B H 0.6356 0.2973 0.0052 0.030 Uiso 1 1 calc R
H8C H 0.7515 0.3243 0.0608 0.030 Uiso 1 1 calc R
C9 C 0.0921(3) 0.39536(14) 0.06149(11) 0.0214(5) Uani 1 1 d .
H9A H 0.0216 0.4395 0.0692 0.032 Uiso 1 1 calc R
H9B H 0.0728 0.3555 0.0925 0.032 Uiso 1 1 calc R
H9C H 0.0688 0.3747 0.0202 0.032 Uiso 1 1 calc R
C10 C 0.4126(3) 0.11934(12) -0.07043(12) 0.0185(5) Uani 1 1 d .
C11 C 0.5726(3) 0.12166(13) -0.17042(10) 0.0164(5) Uani 1 1 d .
C12 C 0.6412(3) 0.19273(13) -0.18533(10) 0.0177(5) Uani 1 1 d .
C13 C 0.7331(3) 0.19506(14) -0.23853(11) 0.0194(5) Uani 1 1 d .
H13 H 0.7831 0.2420 -0.2502 0.023 Uiso 1 1 calc R
C14 C 0.7529(3) 0.13011(13) -0.27469(11) 0.0221(5) Uani 1 1 d .
H14 H 0.8164 0.1329 -0.3108 0.026 Uiso 1 1 calc R
C15 C 0.6810(3) 0.06086(14) -0.25872(11) 0.0214(5) Uani 1 1 d .
H15 H 0.6952 0.0169 -0.2841 0.026 Uiso 1 1 calc R
C16 C 0.5881(3) 0.05518(13) -0.20587(10) 0.0180(5) Uani 1 1 d .
C17 C 0.6181(3) 0.26230(13) -0.14589(11) 0.0231(5) Uani 1 1 d .
H17A H 0.6706 0.3067 -0.1650 0.035 Uiso 1 1 calc R
H17B H 0.6662 0.2532 -0.1049 0.035 Uiso 1 1 calc R
H17C H 0.5025 0.2727 -0.1418 0.035 Uiso 1 1 calc R
C18 C 0.5098(3) -0.01937(14) -0.18820(11) 0.0239(5) Uani 1 1 d .
H18A H 0.5265 -0.0575 -0.2208 0.036 Uiso 1 1 calc R
H18B H 0.3939 -0.0112 -0.1828 0.036 Uiso 1 1 calc R
H18C H 0.5581 -0.0381 -0.1494 0.036 Uiso 1 1 calc R
C19 C 0.2837(3) -0.04750(13) -0.03550(10) 0.0174(5) Uani 1 1 d .
H19 H 0.3467 -0.0333 -0.0700 0.021 Uiso 1 1 calc R
C20 C 0.2348(3) -0.12401(13) -0.02905(12) 0.0206(5) Uani 1 1 d .
H20 H 0.2648 -0.1608 -0.0592 0.025 Uiso 1 1 calc R
C21 C 0.1447(3) -0.14668(13) 0.01998(11) 0.0196(5) Uani 1 1 d .
H21 H 0.1115 -0.1988 0.0236 0.024 Uiso 1 1 calc R
C22 C 0.1010(3) -0.09244(13) 0.06519(11) 0.0172(5) Uani 1 1 d .
C23 C 0.0062(3) -0.10962(13) 0.11792(11) 0.0207(5) Uani 1 1 d .
H23 H -0.0296 -0.1609 0.1242 0.025 Uiso 1 1 calc R
C24 C -0.0337(3) -0.05473(14) 0.15898(11) 0.0218(5) Uani 1 1 d .
H24 H -0.0964 -0.0684 0.1937 0.026 Uiso 1 1 calc R
C25 C 0.0163(3) 0.02388(13) 0.15149(10) 0.0176(5) Uani 1 1 d .
C26 C -0.0223(3) 0.08362(15) 0.19207(11) 0.0230(5) Uani 1 1 d .
H26 H -0.0860 0.0737 0.2273 0.028 Uiso 1 1 calc R
C27 C 0.0328(3) 0.15690(15) 0.18041(11) 0.0234(5) Uani 1 1 d .
H27 H 0.0072 0.1975 0.2080 0.028 Uiso 1 1 calc R
C28 C 0.1257(3) 0.17248(14) 0.12867(11) 0.0205(5) Uani 1 1 d .
H28 H 0.1623 0.2236 0.1219 0.025 Uiso 1 1 calc R
C29 C 0.1650(2) 0.11637(11) 0.08771(10) 0.0105(4) Uani 1 1 d .
C30 C 0.1101(2) 0.04196(12) 0.09955(10) 0.0148(5) Uani 1 1 d .
C31 C 0.1525(2) -0.01597(12) 0.05674(10) 0.0139(4) Uani 1 1 d .
P P 1.11494(7) 0.35407(4) -0.13751(3) 0.01771(13) Uani 1 1 d .
F1 F 1.18339(18) 0.26781(8) -0.14079(7) 0.0319(3) Uani 1 1 d .
F2 F 1.04898(18) 0.43992(9) -0.13482(8) 0.0394(4) Uani 1 1 d .
F3 F 0.98364(18) 0.32666(10) -0.08854(7) 0.0396(4) Uani 1 1 d .
F4 F 0.99029(16) 0.33508(9) -0.19257(7) 0.0323(4) Uani 1 1 d .
F5 F 1.24620(17) 0.37965(7) -0.18697(6) 0.0252(3) Uani 1 1 d .
F6 F 1.23949(18) 0.37236(8) -0.08278(6) 0.0280(3) Uani 1 1 d .
Cl1 Cl 0.28467(8) 0.14986(4) -0.30215(3) 0.03814(17) Uani 1 1 d .
Cl2 Cl 0.05416(8) 0.26941(4) -0.34059(3) 0.02841(14) Uani 1 1 d .
C32 C 0.1610(3) 0.22626(16) -0.27823(11) 0.0293(6) Uani 1 1 d .
H32A H 0.2288 0.2657 -0.2575 0.035 Uiso 1 1 calc R
H32B H 0.0829 0.2068 -0.2478 0.035 Uiso 1 1 calc R

loop_
_atom_site_aniso_label
_atom_site_aniso_U_11
_atom_site_aniso_U_22
_atom_site_aniso_U_33
_atom_site_aniso_U_23
_atom_site_aniso_U_13
_atom_site_aniso_U_12
Pt 0.01220(5) 0.01041(5) 0.01312(5) -0.00054(3) 0.00137(3) -0.00192(3)
N1 0.0122(9) 0.0149(10) 0.0161(10) -0.0003(8) 0.0009(7) -0.0017(7)
N2 0.0155(10) 0.0183(11) 0.0149(10) -0.0022(8) 0.0022(8) -0.0001(7)
N3 0.0188(10) 0.0197(11) 0.0206(10) 0.0008(8) -0.0015(8) -0.0009(8)
C1 0.0119(11) 0.0228(13) 0.0127(11) 0.0007(9) 0.0016(8) -0.0012(9)
C2 0.0169(11) 0.0119(11) 0.0110(10) -0.0009(8) -0.0009(8) -0.0030(9)
C3 0.0151(11) 0.0162(11) 0.0135(11) 0.0028(9) 0.0017(8) -0.0013(9)
C4 0.0155(12) 0.0200(12) 0.0197(12) 0.0013(9) -0.0002(9) -0.0057(9)
C5 0.0254(13) 0.0125(11) 0.0201(12) -0.0018(9) 0.0017(9) -0.0041(9)
C6 0.0193(12) 0.0161(12) 0.0153(11) 0.0015(9) 0.0039(9) 0.0029(9)
C7 0.0159(11) 0.0163(12) 0.0130(11) 0.0023(9) 0.0015(8) -0.0015(9)
C8 0.0139(12) 0.0191(12) 0.0265(13) -0.0051(10) 0.0024(9) -0.0025(9)
C9 0.0145(12) 0.0256(13) 0.0241(13) -0.0020(10) 0.0027(9) -0.0002(10)
C10 0.0178(12) 0.0103(12) 0.0270(14) -0.0018(9) -0.0086(10) -0.0012(9)
C11 0.0121(11) 0.0213(13) 0.0158(11) 0.0014(9) -0.0021(8) 0.0019(9)
C12 0.0131(11) 0.0197(12) 0.0200(12) -0.0004(10) -0.0048(9) 0.0003(9)
C13 0.0170(12) 0.0204(12) 0.0208(12) 0.0030(10) -0.0018(9) -0.0016(10)
C14 0.0200(12) 0.0305(14) 0.0157(12) 0.0013(10) 0.0008(9) 0.0007(10)
C15 0.0240(13) 0.0237(13) 0.0165(12) -0.0040(10) 0.0015(9) 0.0019(10)
C16 0.0159(11) 0.0202(12) 0.0177(12) 0.0000(10) -0.0032(9) -0.0002(9)
C17 0.0214(13) 0.0187(12) 0.0293(14) -0.0046(10) 0.0018(10) -0.0011(10)
C18 0.0282(14) 0.0199(13) 0.0235(13) -0.0042(10) 0.0023(10) -0.0035(10)
C19 0.0183(12) 0.0182(12) 0.0157(11) -0.0025(9) 0.0007(9) -0.0003(9)
C20 0.0207(12) 0.0166(12) 0.0243(13) -0.0078(10) -0.0033(10) 0.0016(9)
C21 0.0172(12) 0.0119(11) 0.0296(13) 0.0011(10) -0.0062(10) -0.0006(9)
C22 0.0131(11) 0.0144(11) 0.0239(12) 0.0040(10) -0.0047(9) -0.0007(9)
C23 0.0176(12) 0.0153(12) 0.0290(14) 0.0089(10) -0.0030(10) -0.0038(9)
C24 0.0168(12) 0.0261(13) 0.0227(13) 0.0095(11) 0.0017(9) -0.0050(10)
C25 0.0128(11) 0.0217(12) 0.0183(12) 0.0012(10) -0.0001(9) -0.0020(9)
C26 0.0191(12) 0.0303(14) 0.0197(13) 0.0005(11) 0.0041(9) -0.0032(11)
C27 0.0219(13) 0.0259(13) 0.0225(13) -0.0097(11) 0.0047(10) -0.0004(10)
C28 0.0203(12) 0.0169(12) 0.0242(13) -0.0023(10) 0.0018(9) -0.0018(10)
C29 0.0073(10) 0.0109(11) 0.0134(11) 0.0001(8) 0.0003(8) -0.0013(8)
C30 0.0107(11) 0.0168(11) 0.0167(11) 0.0007(9) -0.0032(8) -0.0002(9)
C31 0.0107(11) 0.0149(11) 0.0159(11) 0.0019(9) -0.0029(8) -0.0022(9)
P 0.0163(3) 0.0200(3) 0.0169(3) -0.0024(2) 0.0023(2) -0.0051(2)
F1 0.0379(9) 0.0163(7) 0.0415(9) 0.0003(6) -0.0026(7) -0.0049(6)
F2 0.0331(9) 0.0295(9) 0.0556(11) -0.0112(8) 0.0003(7) 0.0096(7)
F3 0.0309(9) 0.0622(11) 0.0262(8) -0.0086(8) 0.0120(6) -0.0254(8)
F4 0.0239(8) 0.0464(10) 0.0265(8) -0.0072(7) -0.0055(6) -0.0067(7)
F5 0.0241(8) 0.0283(8) 0.0233(8) 0.0037(6) 0.0065(6) -0.0057(6)
F6 0.0299(8) 0.0332(9) 0.0207(7) -0.0001(6) -0.0046(6) -0.0139(6)
Cl1 0.0376(4) 0.0466(4) 0.0302(4) -0.0048(3) -0.0018(3) 0.0146(3)
Cl2 0.0339(3) 0.0264(3) 0.0252(3) 0.0012(3) 0.0058(3) 0.0014(3)
C32 0.0245(14) 0.0416(16) 0.0218(13) -0.0079(12) 0.0009(10) 0.0005(12)

loop_
_atom_type_symbol
_atom_type_description
_atom_type_scat_dispersion_real
_atom_type_scat_dispersion_imag
_atom_type_scat_source
C C 0.0033 0.0016 'International Tables Vol C Tables 4.2.6.8 and 6.1.1.4'
H H 0.0000 0.0000 'International Tables Vol C Tables 4.2.6.8 and 6.1.1.4'
N N 0.0061 0.0033 'International Tables Vol C Tables 4.2.6.8 and 6.1.1.4'
F F 0.0171 0.0103 'International Tables Vol C Tables 4.2.6.8 and 6.1.1.4'
P P 0.1023 0.0942 'International Tables Vol C Tables 4.2.6.8 and 6.1.1.4'
Pt Pt -1.7033 8.3905 'International Tables Vol C Tables 4.2.6.8 and 6.1.1.4'
Cl Cl 0.1484 0.1585 'International Tables Vol C Tables 4.2.6.8 and 6.1.1.4'

loop_
_geom_angle_atom_site_label_1
_geom_angle_atom_site_label_2
_geom_angle_atom_site_label_3
_geom_angle
C1 Pt C10 92.98(9)
C1 Pt N3 173.08(8)
C10 Pt N3 93.87(8)
C1 Pt C29 91.78(8)
C10 Pt C29 175.23(8)
N3 Pt C29 81.37(8)
C1 N1 C2 174.5(2)
C10 N2 C11 175.4(2)
C19 N3 C31 117.70(19)
C19 N3 Pt 129.57(16)
C31 N3 Pt 112.72(15)
N1 C1 Pt 175.31(19)
C7 C2 C3 123.97(19)
C7 C2 N1 118.55(19)
C3 C2 N1 117.44(19)
C4 C3 C2 116.6(2)
C4 C3 C8 121.4(2)
C2 C3 C8 122.0(2)
C5 C4 C3 121.1(2)
C4 C5 C6 120.5(2)
C5 C6 C7 120.9(2)
C6 C7 C2 116.9(2)
C6 C7 C9 121.3(2)
C2 C7 C9 121.9(2)
N2 C10 Pt 179.7(2)
C16 C11 N2 118.4(2)
C16 C11 C12 124.3(2)
N2 C11 C12 117.3(2)
C13 C12 C11 116.5(2)
C13 C12 C17 121.8(2)
C11 C12 C17 121.7(2)
C14 C13 C12 121.0(2)
C13 C14 C15 120.7(2)
C14 C15 C16 120.7(2)
C15 C16 C11 116.8(2)
C15 C16 C18 121.1(2)
C11 C16 C18 122.1(2)
N3 C19 C20 121.4(2)
C21 C20 C19 121.0(2)
C20 C21 C22 119.8(2)
C31 C22 C21 117.3(2)
C31 C22 C23 118.2(2)
C21 C22 C23 124.5(2)
C24 C23 C22 121.6(2)
C23 C24 C25 121.6(2)
C26 C25 C30 118.0(2)
C26 C25 C24 124.4(2)
C30 C25 C24 117.7(2)
C27 C26 C25 119.4(2)
C26 C27 C28 121.0(2)
C29 C28 C27 121.7(2)
C28 C29 C30 117.5(2)
C28 C29 Pt 130.26(16)
C30 C29 Pt 112.23(15)
C29 C30 C25 122.5(2)
C29 C30 C31 117.0(2)
C25 C30 C31 120.5(2)
N3 C31 C22 122.8(2)
N3 C31 C30 116.70(19)
C22 C31 C30 120.5(2)
F2 P F6 90.28(8)
F2 P F4 90.13(9)
F6 P F4 179.59(10)
F2 P F5 90.08(8)
F6 P F5 90.21(8)
F4 P F5 89.76(8)
F2 P F3 91.00(9)
F6 P F3 90.31(8)
F4 P F3 89.71(8)
F5 P F3 178.80(9)
F2 P F1 179.25(10)
F6 P F1 89.64(8)
F4 P F1 89.95(8)
F5 P F1 89.18(8)
F3 P F1 89.74(9)
Cl1 C32 Cl2 112.43(13)

loop_
_geom_bond_atom_site_label_1
_geom_bond_atom_site_label_2
_geom_bond_distance
Pt C1 1.956(2)
Pt C10 1.970(3)
Pt N3 2.049(2)
Pt C29 2.051(2)
N1 C1 1.149(3)
N1 C2 1.409(3)
N2 C10 1.159(3)
N2 C11 1.399(3)
N3 C19 1.361(3)
N3 C31 1.388(3)
C2 C7 1.394(3)
C2 C3 1.400(3)
C3 C4 1.386(3)
C3 C8 1.501(3)
C4 C5 1.385(3)
C5 C6 1.386(3)
C6 C7 1.388(3)
C7 C9 1.505(3)
C11 C16 1.394(3)
C11 C12 1.399(3)
C12 C13 1.391(3)
C12 C17 1.494(3)
C13 C14 1.385(3)
C14 C15 1.388(3)
C15 C16 1.392(3)
C16 C18 1.500(3)
C19 C20 1.397(3)
C20 C21 1.365(4)
C21 C22 1.410(3)
C22 C31 1.408(3)
C22 C23 1.427(3)
C23 C24 1.348(3)
C24 C25 1.437(3)
C25 C26 1.400(3)
C25 C30 1.412(3)
C26 C27 1.377(4)
C27 C28 1.395(3)
C28 C29 1.361(3)
C29 C30 1.395(3)
C30 C31 1.416(3)
P F2 1.5896(16)
P F6 1.5921(14)
P F4 1.6003(14)
P F5 1.6004(14)
P F3 1.6027(15)
P F1 1.6041(15)
Cl1 C32 1.759(3)
Cl2 C32 1.771(3)
